data_7224181
loop_
_publ_author_name
'Ding, Xin'
'Tuikka, Matti J.'
'Hirva, Pipsa'
'Kukushkin, Vadim Yu.'
'Novikov, Alexander S.'
'Haukka, Matti'

_publ_section_title
;
 Fine-tuning halogen bonding properties of diiodine through
 halogen--halogen charge transfer -- extended
 [Ru(2,2&#x2032;-bipyridine)(CO)2X2]&#x00B7;I2systems (X = Cl, Br, I)
;
_journal_issue 11
_journal_name_full CrystEngComm
_journal_page_first 1987
_journal_paper_doi 10.1039/C5CE02396C
_journal_volume 18
_journal_year 2016
_chemical_formula_moiety 'C12 H8 Br1 N2 O2 Ru, C H Cl3, I3'
_chemical_formula_sum 'C13 H9 Br Cl3 I3 N2 O2 Ru'
_chemical_formula_weight 846.26
_chemical_name_systematic
; 
 ? 
;
_space_group_IT_number 14
_symmetry_cell_setting monoclinic
_symmetry_space_group_name_Hall '-P 2yn'
_symmetry_space_group_name_H-M 'P 1 21/n 1'
_atom_sites_solution_hydrogens geom
_atom_sites_solution_primary direct
_atom_sites_solution_secondary difmap
_audit_creation_method SHELXL-97
_audit_update_record
;
2014-06-19 deposited with the CCDC.
2016-02-09 downloaded from the CCDC.
;
_cell_angle_alpha 90.00
_cell_angle_beta 105.9460(10)
_cell_angle_gamma 90.00
_cell_formula_units_Z 4
_cell_length_a 11.6841(6)
_cell_length_b 11.4179(6)
_cell_length_c 17.2077(9)
_cell_measurement_reflns_used 9975
_cell_measurement_temperature 100(2)
_cell_measurement_theta_max 34.32
_cell_measurement_theta_min 2.46
_cell_volume 2207.3(2)
_computing_cell_refinement 'SAINT (Bruker AXS, 2009)'
_computing_data_collection 'APEX2 (Bruker AXS, 2010)'
_computing_data_reduction 'SAINT (Bruker AXS, 2009)'
_computing_molecular_graphics 'Diamond v.3.2g (Brandenburg, 2011)'
_computing_publication_material 'SHELXL-97 (Sheldrick, 2008)'
_computing_structure_refinement 'SHELXL-97 (Sheldrick, 2008)'
_computing_structure_solution 'SHELXS-97 (Sheldrick, 2008)'
_diffrn_ambient_temperature 100(2)
_diffrn_detector_area_resol_mean 16
_diffrn_measured_fraction_theta_full 1.000
_diffrn_measured_fraction_theta_max 1.000
_diffrn_measurement_device '62mm x 62mm CCD camera on \k-goniostat'
_diffrn_measurement_device_type 'Bruker KAPPA APEX II DUO CCD'
_diffrn_measurement_method '\f scans and \w scans with \k offset'
_diffrn_radiation_monochromator 'curved graphite crystal'
_diffrn_radiation_source 'fine-focus sealed tube'
_diffrn_radiation_type MoK\a
_diffrn_radiation_wavelength 0.71073
_diffrn_reflns_av_R_equivalents 0.0360
_diffrn_reflns_av_sigmaI/netI 0.0175
_diffrn_reflns_limit_h_max 16
_diffrn_reflns_limit_h_min -16
_diffrn_reflns_limit_k_max 16
_diffrn_reflns_limit_k_min -16
_diffrn_reflns_limit_l_max 24
_diffrn_reflns_limit_l_min -24
_diffrn_reflns_number 66442
_diffrn_reflns_theta_full 30.50
_diffrn_reflns_theta_max 30.50
_diffrn_reflns_theta_min 1.89
_exptl_absorpt_coefficient_mu 7.501
_exptl_absorpt_correction_T_max 0.4664
_exptl_absorpt_correction_T_min 0.2017
_exptl_absorpt_correction_type multi-scan
_exptl_absorpt_process_details 'SADABS (Sheldrick, 2008)'
_exptl_crystal_colour 'reddish brown'
_exptl_crystal_density_diffrn 2.547
_exptl_crystal_density_method 'not measured'
_exptl_crystal_description block
_exptl_crystal_F_000 1552
_exptl_crystal_size_max 0.31
_exptl_crystal_size_mid 0.25
_exptl_crystal_size_min 0.12
_refine_diff_density_max 1.290
_refine_diff_density_min -0.792
_refine_diff_density_rms 0.122
_refine_ls_extinction_method none
_refine_ls_goodness_of_fit_ref 1.052
_refine_ls_hydrogen_treatment constr
_refine_ls_matrix_type full
_refine_ls_number_parameters 226
_refine_ls_number_reflns 6749
_refine_ls_number_restraints 0
_refine_ls_restrained_S_all 1.052
_refine_ls_R_factor_all 0.0309
_refine_ls_R_factor_gt 0.0204
_refine_ls_shift/su_max 0.002
_refine_ls_shift/su_mean 0.000
_refine_ls_structure_factor_coef Fsqd
_refine_ls_weighting_details 'calc w=1/[\s^2^(Fo^2^)+(0.0210P)^2^+3.9430P] where P=(Fo^2^+2Fc^2^)/3'
_refine_ls_weighting_scheme calc
_refine_ls_wR_factor_gt 0.0454
_refine_ls_wR_factor_ref 0.0494
_reflns_number_gt 5724
_reflns_number_total 6749
_reflns_threshold_expression >2sigma(I)
_cod_data_source_file c5ce02396c2.cif
_cod_data_source_block 5
_cod_depositor_comments 'Adding full bibliography for 7224177--7224184.cif.'
_cod_original_sg_symbol_H-M 'P 21/n'
_cod_original_formula_sum 'C13 H9 Br1 Cl3 I3 N2 O2 Ru'
_cod_database_code 7224181

loop_
_symmetry_equiv_pos_as_xyz
'x, y, z'
'-x+1/2, y+1/2, -z+1/2'
'-x, -y, -z'
'x-1/2, -y-1/2, z-1/2'

loop_
_atom_site_label
_atom_site_type_symbol
_atom_site_fract_x
_atom_site_fract_y
_atom_site_fract_z
_atom_site_U_iso_or_equiv
_atom_site_adp_type
_atom_site_occupancy
_atom_site_symmetry_multiplicity
_atom_site_calc_flag
_atom_site_refinement_flags
I4 I 0.896400(16) -0.005360(15) 0.604220(11) 0.02190(4) Uani 1 1 d .
I3 I 0.837680(16) -0.219269(15) 0.651552(10) 0.02005(4) Uani 1 1 d .
Ru1 Ru 0.848072(17) 0.391460(17) 0.617383(11) 0.01286(4) Uani 1 1 d .
Br2 Br 0.93978(2) 0.25536(2) 0.534530(16) 0.01753(5) Uani 1 1 d .
Br1 Br 0.74928(2) 0.52658(2) 0.695398(15) 0.01772(5) Uani 1 1 d .
Cl1 Cl 0.27883(9) 0.31263(8) 0.80641(5) 0.0412(2) Uani 1 1 d .
Cl2 Cl 0.14600(7) 0.40860(7) 0.91006(5) 0.03108(15) Uani 1 1 d .
Cl3 Cl 0.26459(9) 0.56444(8) 0.82433(6) 0.0485(2) Uani 1 1 d .
O1 O 1.06727(18) 0.54436(19) 0.65260(13) 0.0272(4) Uani 1 1 d .
O2 O 0.95564(19) 0.24926(19) 0.76761(13) 0.0288(5) Uani 1 1 d .
N1 N 0.68570(18) 0.29876(18) 0.58161(12) 0.0145(4) Uani 1 1 d .
N2 N 0.75605(19) 0.47709(18) 0.50916(12) 0.0147(4) Uani 1 1 d .
C1 C 0.9866(2) 0.4867(2) 0.64049(15) 0.0179(5) Uani 1 1 d .
C2 C 0.9172(2) 0.3030(2) 0.71216(16) 0.0191(5) Uani 1 1 d .
C10 C 0.6552(2) 0.2100(2) 0.62317(16) 0.0184(5) Uani 1 1 d .
H10 H 0.7115 0.1835 0.6709 0.022 Uiso 1 1 calc R
C11 C 0.5452(3) 0.1557(3) 0.59935(17) 0.0231(5) Uani 1 1 d .
H11 H 0.5263 0.0932 0.6301 0.028 Uiso 1 1 calc R
C12 C 0.4629(2) 0.1945(2) 0.52928(18) 0.0235(6) Uani 1 1 d .
H12 H 0.3868 0.1588 0.5114 0.028 Uiso 1 1 calc R
C13 C 0.4935(2) 0.2859(2) 0.48607(16) 0.0208(5) Uani 1 1 d .
H13 H 0.4382 0.3140 0.4384 0.025 Uiso 1 1 calc R
C14 C 0.6060(2) 0.3365(2) 0.51306(15) 0.0150(4) Uani 1 1 d .
C15 C 0.6471(2) 0.4331(2) 0.47102(15) 0.0147(4) Uani 1 1 d .
C16 C 0.5807(2) 0.4781(2) 0.39705(16) 0.0201(5) Uani 1 1 d .
H16 H 0.5052 0.4457 0.3706 0.024 Uiso 1 1 calc R
C17 C 0.6259(3) 0.5706(3) 0.36253(16) 0.0231(6) Uani 1 1 d .
H17 H 0.5818 0.6023 0.3122 0.028 Uiso 1 1 calc R
C18 C 0.7363(3) 0.6163(3) 0.40251(17) 0.0228(5) Uani 1 1 d .
H18 H 0.7687 0.6803 0.3803 0.027 Uiso 1 1 calc R
C19 C 0.7984(2) 0.5672(2) 0.47516(16) 0.0179(5) Uani 1 1 d .
H19 H 0.8743 0.5984 0.5022 0.021 Uiso 1 1 calc R
C20 C 0.2704(3) 0.4280(2) 0.87256(17) 0.0237(6) Uani 1 1 d .
H20 H 0.3437 0.4259 0.9192 0.028 Uiso 1 1 calc R

loop_
_atom_site_aniso_label
_atom_site_aniso_U_11
_atom_site_aniso_U_22
_atom_site_aniso_U_33
_atom_site_aniso_U_23
_atom_site_aniso_U_13
_atom_site_aniso_U_12
I4 0.02439(9) 0.01840(8) 0.02395(9) 0.00105(6) 0.00838(7) 0.00071(6)
I3 0.02298(8) 0.01723(8) 0.01991(8) -0.00037(6) 0.00585(6) 0.00077(6)
Ru1 0.01262(8) 0.01288(9) 0.01215(8) 0.00022(6) 0.00184(6) -0.00268(7)
Br2 0.01830(12) 0.01475(11) 0.02085(12) -0.00180(9) 0.00758(9) -0.00324(9)
Br1 0.01986(12) 0.01660(11) 0.01741(11) -0.00328(9) 0.00631(9) -0.00189(9)
Cl1 0.0583(6) 0.0373(4) 0.0341(4) -0.0120(3) 0.0231(4) -0.0057(4)
Cl2 0.0246(3) 0.0328(4) 0.0359(4) -0.0022(3) 0.0084(3) 0.0050(3)
Cl3 0.0478(5) 0.0279(4) 0.0567(6) 0.0198(4) -0.0077(4) -0.0067(4)
O1 0.0204(10) 0.0254(10) 0.0339(11) -0.0026(9) 0.0041(9) -0.0066(8)
O2 0.0268(11) 0.0295(11) 0.0239(10) 0.0067(8) -0.0033(8) -0.0050(9)
N1 0.0147(9) 0.0147(10) 0.0141(9) 0.0002(7) 0.0040(8) -0.0016(7)
N2 0.0155(9) 0.0149(10) 0.0137(9) -0.0006(7) 0.0043(8) -0.0012(8)
C1 0.0188(12) 0.0175(12) 0.0160(11) 0.0004(9) 0.0024(9) 0.0018(9)
C2 0.0167(11) 0.0192(12) 0.0210(12) -0.0030(10) 0.0044(10) -0.0066(9)
C10 0.0183(12) 0.0183(12) 0.0183(12) 0.0017(9) 0.0046(9) -0.0039(9)
C11 0.0232(13) 0.0216(13) 0.0252(13) 0.0028(10) 0.0078(11) -0.0080(10)
C12 0.0177(12) 0.0235(14) 0.0288(14) -0.0003(11) 0.0055(11) -0.0069(10)
C13 0.0148(11) 0.0242(13) 0.0210(13) -0.0016(10) 0.0007(10) -0.0025(10)
C14 0.0149(11) 0.0156(11) 0.0149(11) -0.0013(9) 0.0047(9) -0.0003(9)
C15 0.0159(11) 0.0145(11) 0.0137(10) -0.0007(8) 0.0040(9) -0.0004(9)
C16 0.0178(12) 0.0239(13) 0.0170(12) 0.0005(10) 0.0020(10) -0.0003(10)
C17 0.0260(14) 0.0256(14) 0.0161(12) 0.0057(10) 0.0031(10) 0.0020(11)
C18 0.0264(14) 0.0214(13) 0.0219(13) 0.0066(10) 0.0088(11) 0.0007(11)
C19 0.0194(12) 0.0169(12) 0.0185(12) -0.0006(9) 0.0069(10) -0.0027(9)
C20 0.0273(14) 0.0199(13) 0.0213(13) 0.0014(10) 0.0020(11) 0.0004(11)

loop_
_atom_type_symbol
_atom_type_description
_atom_type_scat_dispersion_real
_atom_type_scat_dispersion_imag
_atom_type_scat_source
C C 0.0033 0.0016 'International Tables Vol C Tables 4.2.6.8 and 6.1.1.4'
H H 0.0000 0.0000 'International Tables Vol C Tables 4.2.6.8 and 6.1.1.4'
N N 0.0061 0.0033 'International Tables Vol C Tables 4.2.6.8 and 6.1.1.4'
O O 0.0106 0.0060 'International Tables Vol C Tables 4.2.6.8 and 6.1.1.4'
Cl Cl 0.1484 0.1585 'International Tables Vol C Tables 4.2.6.8 and 6.1.1.4'
Br Br -0.2901 2.4595 'International Tables Vol C Tables 4.2.6.8 and 6.1.1.4'
Ru Ru -1.2594 0.8363 'International Tables Vol C Tables 4.2.6.8 and 6.1.1.4'
I I -0.4742 1.8119 'International Tables Vol C Tables 4.2.6.8 and 6.1.1.4'

loop_
_geom_angle_atom_site_label_1
_geom_angle_atom_site_label_2
_geom_angle_atom_site_label_3
_geom_angle
_geom_angle_site_symmetry_3
_geom_angle_publ_flag
I3 I4 Br2 174.164(9) . yes
I4 I3 Br1 175.405(9) 1_545 yes
C2 Ru1 C1 89.32(11) . yes
C2 Ru1 N1 96.87(10) . ?
C1 Ru1 N1 173.75(10) . ?
C2 Ru1 N2 173.92(9) . ?
C1 Ru1 N2 96.74(9) . ?
N1 Ru1 N2 77.08(8) . yes
C2 Ru1 Br1 90.97(8) . ?
C1 Ru1 Br1 91.52(8) . ?
N1 Ru1 Br1 87.47(6) . ?
N2 Ru1 Br1 89.41(6) . ?
C2 Ru1 Br2 90.65(8) . ?
C1 Ru1 Br2 90.07(8) . ?
N1 Ru1 Br2 90.77(6) . ?
N2 Ru1 Br2 88.82(6) . ?
Br1 Ru1 Br2 177.743(12) . yes
Ru1 Br2 I4 102.569(10) . yes
C10 N1 C14 118.9(2) . ?
C10 N1 Ru1 124.85(17) . ?
C14 N1 Ru1 116.20(16) . ?
C19 N2 C15 118.8(2) . ?
C19 N2 Ru1 125.30(17) . ?
C15 N2 Ru1 115.88(16) . ?
O1 C1 Ru1 178.4(2) . ?
O2 C2 Ru1 178.4(2) . ?
N1 C10 C11 122.8(2) . ?
N1 C10 H10 118.6 . ?
C11 C10 H10 118.6 . ?
C10 C11 C12 118.6(3) . ?
C10 C11 H11 120.7 . ?
C12 C11 H11 120.7 . ?
C13 C12 C11 119.1(2) . ?
C13 C12 H12 120.4 . ?
C11 C12 H12 120.4 . ?
C12 C13 C14 119.5(2) . ?
C12 C13 H13 120.2 . ?
C14 C13 H13 120.2 . ?
N1 C14 C13 121.2(2) . ?
N1 C14 C15 115.3(2) . ?
C13 C14 C15 123.5(2) . ?
N2 C15 C16 121.2(2) . ?
N2 C15 C14 115.4(2) . ?
C16 C15 C14 123.4(2) . ?
C17 C16 C15 119.4(2) . ?
C17 C16 H16 120.3 . ?
C15 C16 H16 120.3 . ?
C16 C17 C18 119.1(2) . ?
C16 C17 H17 120.4 . ?
C18 C17 H17 120.4 . ?
C19 C18 C17 118.9(3) . ?
C19 C18 H18 120.6 . ?
C17 C18 H18 120.6 . ?
N2 C19 C18 122.7(2) . ?
N2 C19 H19 118.6 . ?
C18 C19 H19 118.6 . ?
Cl3 C20 Cl2 110.87(16) . ?
Cl3 C20 Cl1 111.07(16) . ?
Cl2 C20 Cl1 109.95(16) . ?
Cl3 C20 H20 108.3 . ?
Cl2 C20 H20 108.3 . ?
Cl1 C20 H20 108.3 . ?

loop_
_geom_bond_atom_site_label_1
_geom_bond_atom_site_label_2
_geom_bond_distance
_geom_bond_site_symmetry_2
_geom_bond_publ_flag
I4 I3 2.7215(3) . yes
I4 Br2 3.3001(3) . yes
I3 Br1 3.2381(3) 1_545 yes
Ru1 C2 1.900(3) . yes
Ru1 C1 1.900(3) . yes
Ru1 N1 2.111(2) . yes
Ru1 N2 2.117(2) . yes
Ru1 Br1 2.5231(3) . yes
Ru1 Br2 2.5367(3) . yes
Cl1 C20 1.761(3) . ?
Cl2 C20 1.759(3) . ?
Cl3 C20 1.757(3) . ?
O1 C1 1.121(3) . ?
O2 C2 1.119(3) . ?
N1 C10 1.344(3) . ?
N1 C14 1.357(3) . ?
N2 C19 1.344(3) . ?
N2 C15 1.358(3) . ?
C10 C11 1.384(4) . ?
C10 H10 0.9500 . ?
C11 C12 1.392(4) . ?
C11 H11 0.9500 . ?
C12 C13 1.384(4) . ?
C12 H12 0.9500 . ?
C13 C14 1.393(3) . ?
C13 H13 0.9500 . ?
C14 C15 1.470(3) . ?
C15 C16 1.394(3) . ?
C16 C17 1.386(4) . ?
C16 H16 0.9500 . ?
C17 C18 1.387(4) . ?
C17 H17 0.9500 . ?
C18 C19 1.380(4) . ?
C18 H18 0.9500 . ?
C19 H19 0.9500 . ?
C20 H20 1.0000 . ?

loop_
_geom_hbond_atom_site_label_D
_geom_hbond_atom_site_label_H
_geom_hbond_atom_site_label_A
_geom_hbond_distance_DH
_geom_hbond_distance_HA
_geom_hbond_distance_DA
_geom_hbond_angle_DHA
_geom_hbond_site_symmetry_A
_geom_hbond_publ_flag
C20 H20 I4 1.00 3.20 3.951(3) 132.8 4_566 yes
C20 H20 Br2 1.00 2.87 3.611(3) 131.1 4_566 yes
